data_4133246
loop_
_publ_author_name
'R\"osel, S\"oren'
'Becker, Jonathan'
'Allen, Wesley D.'
'Schreiner, Peter R.'

_publ_section_title
;
 Probing the Delicate Balance between Pauli Repulsion and London
 Dispersion with Triphenylmethyl Derivatives.
;
_journal_issue 43
_journal_name_full 'Journal of the American Chemical Society'
_journal_page_first 14421
_journal_page_last 14432
_journal_paper_doi 10.1021/jacs.8b09145
_journal_volume 140
_journal_year 2018
_chemical_formula_sum 'C26 H34'
_chemical_formula_weight 346.53
_space_group_crystal_system monoclinic
_space_group_IT_number 14
_space_group_name_Hall '-P 2ybc'
_space_group_name_H-M_alt 'P 1 21/c 1'
_atom_sites_solution_hydrogens geom
_atom_sites_solution_primary direct
_atom_sites_solution_secondary difmap
_audit_creation_method SHELXL-2016/6
_cell_angle_alpha 90
_cell_angle_beta 93.308(2)
_cell_angle_gamma 90
_cell_formula_units_Z 4
_cell_length_a 11.5417(6)
_cell_length_b 6.9746(4)
_cell_length_c 24.1738(13)
_cell_measurement_reflns_used 9526
_cell_measurement_temperature 100(2)
_cell_measurement_theta_max 74.53
_cell_measurement_theta_min 3.66
_cell_volume 1942.72(18)
_computing_cell_refinement 'SAINT 8.38A (Bruker-AXS, 2017)'
_computing_data_collection 'APEX3 v2017.3-0 (Bruker-AXS, 2017)'
_computing_data_reduction 'SAINT 8.38A (Bruker-AXS, 2017)'
_computing_molecular_graphics 'Bruker SHELXTL'
_computing_publication_material 'Bruker SHELXTL'
_computing_structure_refinement 'SHELXL-2016/6 (Sheldrick, 2016)'
_computing_structure_solution 'SHELXT-2015 (Sheldrick, 2015)'
_diffrn_ambient_temperature 100(2)
_diffrn_measured_fraction_theta_full 1.000
_diffrn_measured_fraction_theta_max 0.999
_diffrn_measurement_device_type 'Bruker PHOTON100'
_diffrn_measurement_method '\f and \w scans'
_diffrn_radiation_type CuK\a
_diffrn_radiation_wavelength 1.54178
_diffrn_reflns_av_R_equivalents 0.0457
_diffrn_reflns_av_unetI/netI 0.0208
_diffrn_reflns_Laue_measured_fraction_full 1.000
_diffrn_reflns_Laue_measured_fraction_max 0.999
_diffrn_reflns_limit_h_max 14
_diffrn_reflns_limit_h_min -14
_diffrn_reflns_limit_k_max 8
_diffrn_reflns_limit_k_min -8
_diffrn_reflns_limit_l_max 29
_diffrn_reflns_limit_l_min -29
_diffrn_reflns_number 70713
_diffrn_reflns_point_group_measured_fraction_full 1.000
_diffrn_reflns_point_group_measured_fraction_max 0.999
_diffrn_reflns_theta_full 67.679
_diffrn_reflns_theta_max 70.023
_diffrn_reflns_theta_min 3.663
_diffrn_source 'I\mS micro-focus sealed tube, multilayer optics'
_exptl_absorpt_coefficient_mu 0.486
_exptl_absorpt_correction_T_max 0.7538
_exptl_absorpt_correction_T_min 0.6312
_exptl_absorpt_correction_type multi-scan
_exptl_absorpt_process_details 'SADABS (Sheldrick, 2009)'
_exptl_crystal_colour colourless
_exptl_crystal_density_diffrn 1.185
_exptl_crystal_density_method 'not measured'
_exptl_crystal_description needle
_exptl_crystal_F_000 760
_exptl_crystal_size_max 0.478
_exptl_crystal_size_mid 0.165
_exptl_crystal_size_min 0.138
_refine_diff_density_max 0.707
_refine_diff_density_min -0.258
_refine_diff_density_rms 0.053
_refine_ls_extinction_method none
_refine_ls_goodness_of_fit_ref 1.150
_refine_ls_hydrogen_treatment constr
_refine_ls_matrix_type full
_refine_ls_number_parameters 235
_refine_ls_number_reflns 3675
_refine_ls_number_restraints 0
_refine_ls_restrained_S_all 1.150
_refine_ls_R_factor_all 0.0631
_refine_ls_R_factor_gt 0.0604
_refine_ls_shift/su_max 0.000
_refine_ls_shift/su_mean 0.000
_refine_ls_structure_factor_coef Fsqd
_refine_ls_weighting_details 'w=1/[\s^2^(Fo^2^)+(0.0575P)^2^+1.7474P] where P=(Fo^2^+2Fc^2^)/3'
_refine_ls_weighting_scheme calc
_refine_ls_wR_factor_gt 0.1424
_refine_ls_wR_factor_ref 0.1440
_reflns_Friedel_coverage 0.000
_reflns_number_gt 3517
_reflns_number_total 3675
_reflns_threshold_expression 'I > 2\s(I)'
_cod_data_source_file schr15031.cif
_cod_data_source_block schr15031
_cod_original_sg_symbol_H-M 'P 21/c'
_cod_database_code 4133246
_shelx_shelxl_version_number 2016/6
_shelx_space_group_comment
; 
The symmetry employed for this shelxl refinement is uniquely defined 
by the following loop, which should always be used as a source of 
symmetry information in preference to the above space-group names. 
They are only intended as comments. 
;
_shelx_estimated_absorpt_t_min 0.801
_shelx_estimated_absorpt_t_max 0.936

loop_
_space_group_symop_operation_xyz
'x, y, z'
'-x, y+1/2, -z+1/2'
'-x, -y, -z'
'x, -y-1/2, z-1/2'

loop_
_atom_site_label
_atom_site_type_symbol
_atom_site_fract_x
_atom_site_fract_y
_atom_site_fract_z
_atom_site_U_iso_or_equiv
_atom_site_adp_type
_atom_site_occupancy
_atom_site_site_symmetry_order
_atom_site_calc_flag
_atom_site_refinement_flags_posn
_atom_site_refinement_flags_adp
C1 C 0.38439(15) 1.0027(2) 0.71855(7) 0.0172(4) Uani 1 1 d . .
H1 H 0.344582 1.071989 0.745465 0.021 Uiso 1 1 calc R U
C2 C 0.50184(15) 1.0348(3) 0.71358(7) 0.0185(4) Uani 1 1 d . .
H2 H 0.541459 1.126619 0.736718 0.022 Uiso 1 1 calc R U
C3 C 0.56236(15) 0.9326(2) 0.67458(7) 0.0162(4) Uani 1 1 d . .
C4 C 0.50057(14) 0.7972(2) 0.64256(7) 0.0161(4) Uani 1 1 d . .
H4 H 0.541102 0.723383 0.616899 0.019 Uiso 1 1 calc R U
C5 C 0.38139(15) 0.7644(2) 0.64628(7) 0.0166(4) Uani 1 1 d . .
C6 C 0.32394(15) 0.8711(2) 0.68492(7) 0.0174(4) Uani 1 1 d . .
H6 H 0.243017 0.853678 0.688278 0.021 Uiso 1 1 calc R U
C11 C 0.69003(14) 0.9778(2) 0.66599(7) 0.0154(4) Uani 1 1 d . .
C12 C 0.69741(16) 1.1741(3) 0.63700(8) 0.0214(4) Uani 1 1 d . .
H12A H 0.652561 1.169461 0.600859 0.026 Uiso 1 1 calc R U
H12B H 0.662460 1.273629 0.660007 0.026 Uiso 1 1 calc R U
C13 C 0.82360(16) 1.2277(3) 0.62776(8) 0.0241(4) Uani 1 1 d . .
H13 H 0.826187 1.354964 0.608832 0.029 Uiso 1 1 calc R U
C14 C 0.87691(16) 1.0744(3) 0.59182(8) 0.0272(5) Uani 1 1 d . .
H14A H 0.832770 1.066772 0.555534 0.033 Uiso 1 1 calc R U
H14B H 0.958107 1.109061 0.585145 0.033 Uiso 1 1 calc R U
C15 C 0.87406(15) 0.8801(3) 0.62099(8) 0.0238(4) Uani 1 1 d . .
H15 H 0.909461 0.780615 0.597433 0.029 Uiso 1 1 calc R U
C16 C 0.74728(15) 0.8257(3) 0.62998(8) 0.0207(4) Uani 1 1 d . .
H16A H 0.744941 0.699158 0.648434 0.025 Uiso 1 1 calc R U
H16B H 0.703383 0.815657 0.593680 0.025 Uiso 1 1 calc R U
C17 C 0.76162(14) 0.9885(3) 0.72178(7) 0.0171(4) Uani 1 1 d . .
H17A H 0.727036 1.085184 0.745855 0.021 Uiso 1 1 calc R U
H17B H 0.759309 0.862706 0.740671 0.021 Uiso 1 1 calc R U
C18 C 0.88801(15) 1.0425(3) 0.71296(8) 0.0205(4) Uani 1 1 d . .
H18 H 0.932316 1.049749 0.749692 0.025 Uiso 1 1 calc R U
C19 C 0.89212(16) 1.2379(3) 0.68417(8) 0.0233(4) Uani 1 1 d . .
H19A H 0.973706 1.273576 0.678736 0.028 Uiso 1 1 calc R U
H19B H 0.858015 1.337159 0.707588 0.028 Uiso 1 1 calc R U
C20 C 0.94294(15) 0.8917(3) 0.67715(8) 0.0241(4) Uani 1 1 d . .
H20A H 0.942189 0.765428 0.695862 0.029 Uiso 1 1 calc R U
H20B H 1.024593 0.926370 0.671528 0.029 Uiso 1 1 calc R U
C21 C 0.32280(14) 0.6111(3) 0.60925(7) 0.0166(4) Uani 1 1 d . .
C22 C 0.34114(15) 0.6544(3) 0.54739(7) 0.0201(4) Uani 1 1 d . .
H22A H 0.303946 0.778072 0.536908 0.024 Uiso 1 1 calc R U
H22B H 0.425190 0.665518 0.541849 0.024 Uiso 1 1 calc R U
C23 C 0.28865(16) 0.4940(3) 0.51034(7) 0.0225(4) Uani 1 1 d . .
H23 H 0.302524 0.522583 0.470726 0.027 Uiso 1 1 calc R U
C24 C 0.15741(16) 0.4825(3) 0.51765(8) 0.0249(4) Uani 1 1 d . .
H24A H 0.120146 0.605816 0.506796 0.030 Uiso 1 1 calc R U
H24B H 0.122515 0.380346 0.493642 0.030 Uiso 1 1 calc R U
C25 C 0.13737(15) 0.4387(3) 0.57858(7) 0.0209(4) Uani 1 1 d . .
H25 H 0.052092 0.431500 0.583629 0.025 Uiso 1 1 calc R U
C26 C 0.19092(14) 0.5967(3) 0.61579(7) 0.0184(4) Uani 1 1 d . .
H26A H 0.176357 0.568597 0.654921 0.022 Uiso 1 1 calc R U
H26B H 0.153819 0.720988 0.605862 0.022 Uiso 1 1 calc R U
C27 C 0.37759(15) 0.4147(2) 0.62451(7) 0.0168(4) Uani 1 1 d . .
H27A H 0.462360 0.420466 0.620390 0.020 Uiso 1 1 calc R U
H27B H 0.364614 0.384747 0.663702 0.020 Uiso 1 1 calc R U
C28 C 0.32477(15) 0.2560(3) 0.58730(7) 0.0198(4) Uani 1 1 d . .
H28 H 0.361709 0.130381 0.597639 0.024 Uiso 1 1 calc R U
C29 C 0.34530(16) 0.3025(3) 0.52681(8) 0.0231(4) Uani 1 1 d . .
H29A H 0.312159 0.199399 0.502601 0.028 Uiso 1 1 calc R U
H29B H 0.429722 0.309226 0.521778 0.028 Uiso 1 1 calc R U
C30 C 0.19377(15) 0.2451(3) 0.59443(8) 0.0216(4) Uani 1 1 d . .
H30A H 0.179403 0.213935 0.633402 0.026 Uiso 1 1 calc R U
H30B H 0.159101 0.142459 0.570515 0.026 Uiso 1 1 calc R U

loop_
_atom_site_aniso_label
_atom_site_aniso_U_11
_atom_site_aniso_U_22
_atom_site_aniso_U_33
_atom_site_aniso_U_23
_atom_site_aniso_U_13
_atom_site_aniso_U_12
C1 0.0189(9) 0.0141(8) 0.0189(8) 0.0014(7) 0.0035(7) 0.0033(7)
C2 0.0185(9) 0.0174(9) 0.0194(8) 0.0000(7) -0.0001(7) -0.0002(7)
C3 0.0157(8) 0.0165(8) 0.0163(8) 0.0030(7) 0.0005(6) 0.0009(7)
C4 0.0153(8) 0.0157(8) 0.0174(8) 0.0006(7) 0.0020(6) 0.0008(7)
C5 0.0160(8) 0.0156(8) 0.0179(8) 0.0048(7) -0.0005(6) 0.0006(7)
C6 0.0136(8) 0.0176(9) 0.0210(9) 0.0062(7) 0.0023(7) 0.0020(7)
C11 0.0134(8) 0.0166(8) 0.0161(8) -0.0013(7) 0.0002(6) -0.0019(7)
C12 0.0194(9) 0.0208(9) 0.0236(9) 0.0046(8) -0.0021(7) -0.0017(7)
C13 0.0196(9) 0.0236(10) 0.0289(10) 0.0075(8) -0.0005(7) -0.0061(8)
C14 0.0159(9) 0.0428(12) 0.0234(9) -0.0001(9) 0.0040(7) -0.0109(8)
C15 0.0144(9) 0.0288(10) 0.0286(10) -0.0109(8) 0.0029(7) -0.0014(7)
C16 0.0180(9) 0.0224(9) 0.0217(9) -0.0058(7) 0.0011(7) -0.0025(7)
C17 0.0164(8) 0.0183(9) 0.0165(8) -0.0002(7) 0.0002(7) -0.0016(7)
C18 0.0157(8) 0.0260(10) 0.0192(9) -0.0021(7) -0.0032(7) -0.0024(7)
C19 0.0179(9) 0.0234(10) 0.0287(10) -0.0038(8) 0.0015(7) -0.0058(7)
C20 0.0139(8) 0.0266(10) 0.0315(10) -0.0028(8) -0.0009(7) 0.0019(7)
C21 0.0144(8) 0.0183(9) 0.0173(8) 0.0018(7) 0.0019(6) -0.0020(7)
C22 0.0168(8) 0.0231(9) 0.0202(9) 0.0026(7) 0.0003(7) -0.0050(7)
C23 0.0235(10) 0.0291(10) 0.0148(8) 0.0014(7) 0.0005(7) -0.0070(8)
C24 0.0209(9) 0.0307(10) 0.0222(9) 0.0020(8) -0.0066(7) -0.0050(8)
C25 0.0126(8) 0.0268(10) 0.0231(9) 0.0009(8) -0.0003(7) -0.0035(7)
C26 0.0139(8) 0.0196(9) 0.0216(9) 0.0012(7) 0.0005(7) 0.0002(7)
C27 0.0153(8) 0.0173(9) 0.0178(8) 0.0009(7) 0.0018(6) -0.0001(7)
C28 0.0173(9) 0.0189(9) 0.0234(9) -0.0009(7) 0.0016(7) -0.0016(7)
C29 0.0208(9) 0.0262(10) 0.0223(9) -0.0045(8) 0.0022(7) -0.0057(8)
C30 0.0191(9) 0.0219(9) 0.0237(9) -0.0001(7) 0.0014(7) -0.0071(7)

loop_
_atom_type_symbol
_atom_type_description
_atom_type_scat_dispersion_real
_atom_type_scat_dispersion_imag
_atom_type_scat_source
C C 0.0181 0.0091 'International Tables Vol C Tables 4.2.6.8 and 6.1.1.4'
H H 0.0000 0.0000 'International Tables Vol C Tables 4.2.6.8 and 6.1.1.4'

loop_
_geom_angle_atom_site_label_1
_geom_angle_atom_site_label_2
_geom_angle_atom_site_label_3
_geom_angle
C2 C1 C6 121.15(16)
C2 C1 H1 119.4
C6 C1 H1 119.4
C1 C2 C3 120.29(16)
C1 C2 H2 119.9
C3 C2 H2 119.9
C4 C3 C2 117.42(16)
C4 C3 C11 122.03(15)
C2 C3 C11 120.48(15)
C3 C4 C5 123.26(16)
C3 C4 H4 118.4
C5 C4 H4 118.4
C6 C5 C4 117.57(16)
C6 C5 C21 123.75(15)
C4 C5 C21 118.65(15)
C1 C6 C5 120.26(16)
C1 C6 H6 119.9
C5 C6 H6 119.9
C3 C11 C17 111.24(14)
C3 C11 C12 108.84(14)
C17 C11 C12 108.27(14)
C3 C11 C16 112.39(14)
C17 C11 C16 107.52(14)
C12 C11 C16 108.47(14)
C13 C12 C11 111.14(15)
C13 C12 H12A 109.4
C11 C12 H12A 109.4
C13 C12 H12B 109.4
C11 C12 H12B 109.4
H12A C12 H12B 108.0
C14 C13 C12 109.22(15)
C14 C13 C19 109.46(16)
C12 C13 C19 109.06(15)
C14 C13 H13 109.7
C12 C13 H13 109.7
C19 C13 H13 109.7
C15 C14 C13 109.72(15)
C15 C14 H14A 109.7
C13 C14 H14A 109.7
C15 C14 H14B 109.7
C13 C14 H14B 109.7
H14A C14 H14B 108.2
C14 C15 C20 109.74(16)
C14 C15 C16 109.26(15)
C20 C15 C16 109.64(15)
C14 C15 H15 109.4
C20 C15 H15 109.4
C16 C15 H15 109.4
C15 C16 C11 110.56(14)
C15 C16 H16A 109.5
C11 C16 H16A 109.5
C15 C16 H16B 109.5
C11 C16 H16B 109.5
H16A C16 H16B 108.1
C18 C17 C11 110.88(14)
C18 C17 H17A 109.5
C11 C17 H17A 109.5
C18 C17 H17B 109.5
C11 C17 H17B 109.5
H17A C17 H17B 108.1
C20 C18 C19 109.35(15)
C20 C18 C17 109.84(15)
C19 C18 C17 109.66(15)
C20 C18 H18 109.3
C19 C18 H18 109.3
C17 C18 H18 109.3
C18 C19 C13 109.49(15)
C18 C19 H19A 109.8
C13 C19 H19A 109.8
C18 C19 H19B 109.8
C13 C19 H19B 109.8
H19A C19 H19B 108.2
C18 C20 C15 109.10(15)
C18 C20 H20A 109.9
C15 C20 H20A 109.9
C18 C20 H20B 109.9
C15 C20 H20B 109.9
H20A C20 H20B 108.3
C5 C21 C26 113.06(14)
C5 C21 C27 108.64(14)
C26 C21 C27 108.09(14)
C5 C21 C22 110.39(14)
C26 C21 C22 107.56(14)
C27 C21 C22 109.01(14)
C23 C22 C21 110.44(14)
C23 C22 H22A 109.6
C21 C22 H22A 109.6
C23 C22 H22B 109.6
C21 C22 H22B 109.6
H22A C22 H22B 108.1
C29 C23 C22 109.63(15)
C29 C23 C24 109.50(15)
C22 C23 C24 109.21(15)
C29 C23 H23 109.5
C22 C23 H23 109.5
C24 C23 H23 109.5
C25 C24 C23 108.95(14)
C25 C24 H24A 109.9
C23 C24 H24A 109.9
C25 C24 H24B 109.9
C23 C24 H24B 109.9
H24A C24 H24B 108.3
C26 C25 C24 110.01(15)
C26 C25 C30 109.58(14)
C24 C25 C30 109.22(15)
C26 C25 H25 109.3
C24 C25 H25 109.3
C30 C25 H25 109.3
C25 C26 C21 110.74(14)
C25 C26 H26A 109.5
C21 C26 H26A 109.5
C25 C26 H26B 109.5
C21 C26 H26B 109.5
H26A C26 H26B 108.1
C28 C27 C21 110.93(14)
C28 C27 H27A 109.5
C21 C27 H27A 109.5
C28 C27 H27B 109.5
C21 C27 H27B 109.5
H27A C27 H27B 108.0
C29 C28 C27 109.29(15)
C29 C28 C30 109.04(15)
C27 C28 C30 109.38(14)
C29 C28 H28 109.7
C27 C28 H28 109.7
C30 C28 H28 109.7
C28 C29 C23 110.27(15)
C28 C29 H29A 109.6
C23 C29 H29A 109.6
C28 C29 H29B 109.6
C23 C29 H29B 109.6
H29A C29 H29B 108.1
C28 C30 C25 109.52(14)
C28 C30 H30A 109.8
C25 C30 H30A 109.8
C28 C30 H30B 109.8
C25 C30 H30B 109.8
H30A C30 H30B 108.2

loop_
_geom_bond_atom_site_label_1
_geom_bond_atom_site_label_2
_geom_bond_distance
C1 C2 1.386(2)
C1 C6 1.387(3)
C1 H1 0.9500
C2 C3 1.401(2)
C2 H2 0.9500
C3 C4 1.391(2)
C3 C11 1.533(2)
C4 C5 1.402(2)
C4 H4 0.9500
C5 C6 1.392(2)
C5 C21 1.527(2)
C6 H6 0.9500
C11 C17 1.542(2)
C11 C12 1.543(2)
C11 C16 1.545(2)
C12 C13 1.532(2)
C12 H12A 0.9900
C12 H12B 0.9900
C13 C14 1.529(3)
C13 C19 1.538(3)
C13 H13 1.0000
C14 C15 1.529(3)
C14 H14A 0.9900
C14 H14B 0.9900
C15 C20 1.535(3)
C15 C16 1.539(2)
C15 H15 1.0000
C16 H16A 0.9900
C16 H16B 0.9900
C17 C18 1.533(2)
C17 H17A 0.9900
C17 H17B 0.9900
C18 C20 1.524(3)
C18 C19 1.532(3)
C18 H18 1.0000
C19 H19A 0.9900
C19 H19B 0.9900
C20 H20A 0.9900
C20 H20B 0.9900
C21 C26 1.543(2)
C21 C27 1.545(2)
C21 C22 1.552(2)
C22 C23 1.536(3)
C22 H22A 0.9900
C22 H22B 0.9900
C23 C29 1.530(3)
C23 C24 1.537(2)
C23 H23 1.0000
C24 C25 1.535(3)
C24 H24A 0.9900
C24 H24B 0.9900
C25 C26 1.531(3)
C25 C30 1.538(3)
C25 H25 1.0000
C26 H26A 0.9900
C26 H26B 0.9900
C27 C28 1.530(2)
C27 H27A 0.9900
C27 H27B 0.9900
C28 C29 1.529(3)
C28 C30 1.534(2)
C28 H28 1.0000
C29 H29A 0.9900
C29 H29B 0.9900
C30 H30A 0.9900
C30 H30B 0.9900
